data_8106554
loop_
_publ_author_name
'Ghorab, Mostafa M.'
'Alsaid, Mansour S.'
'Al-Dosari, Mohmmed S.'
'Ghabbour, Hazem A.'

_publ_section_title
;
 Crystal structure of the co-crystalline adduct
 4-((4,4-dimethyl-2,6-dioxocyclohexylidene)methylamino)-N-(4,6-dimethylpyrimidin-2-yl)benzenesulfonamide
 - acetic acid (1/1), C21H24N4O4S &#x22C5; C2H4O2
;
_journal_issue 3
_journal_name_full 'Zeitschrift f\"ur Kristallographie - New Crystal Structures'
_journal_page_first 417
_journal_page_last 419
_journal_paper_doi 10.1515/ncrs-2016-0295
_journal_volume 232
_journal_year 2017
_chemical_formula_sum 'C23 H28 N4 O6 S'
_chemical_formula_weight 488.55
_space_group_IT_number 2
_space_group_name_Hall '-P 1'
_space_group_name_H-M_alt 'P -1'
_symmetry_cell_setting triclinic
_symmetry_Int_Tables_number 2
_symmetry_space_group_name_Hall '-P 1'
_symmetry_space_group_name_H-M 'P -1'
_atom_sites_solution_hydrogens geom
_atom_sites_solution_primary direct
_atom_sites_solution_secondary difmap
_cell_angle_alpha 94.657(2)
_cell_angle_beta 96.902(2)
_cell_angle_gamma 113.010(2)
_cell_formula_units_Z 2
_cell_length_a 7.3612(3)
_cell_length_b 9.2370(4)
_cell_length_c 19.2940(8)
_cell_measurement_reflns_used 7519
_cell_measurement_temperature 100(2)
_cell_measurement_theta_max 32.73
_cell_measurement_theta_min 2.42
_cell_volume 1186.92(9)
_computing_cell_refinement 'Bruker SAINT'
_computing_data_collection 'Bruker APEX2'
_computing_data_reduction 'Bruker SAINT'
_computing_molecular_graphics 'Bruker SHELXTL'
_computing_publication_material 'Bruker SHELXTL'
_computing_structure_refinement 'SHELXL-2014 (Sheldrick 2014)'
_computing_structure_solution 'SHELXS-97 (Sheldrick 2008)'
_diffrn_ambient_temperature 100(2)
_diffrn_measured_fraction_theta_full 0.996
_diffrn_measured_fraction_theta_max 0.996
_diffrn_measurement_device_type 'Bruker APEX-II CCD'
_diffrn_measurement_method '\f and \w scans'
_diffrn_radiation_monochromator graphite
_diffrn_radiation_source 'fine-focus sealed tube'
_diffrn_radiation_type MoK\a
_diffrn_radiation_wavelength 0.71073
_diffrn_reflns_av_R_equivalents 0.0778
_diffrn_reflns_av_sigmaI/netI 0.1059
_diffrn_reflns_limit_h_max 9
_diffrn_reflns_limit_h_min -11
_diffrn_reflns_limit_k_max 13
_diffrn_reflns_limit_k_min -14
_diffrn_reflns_limit_l_max 30
_diffrn_reflns_limit_l_min -30
_diffrn_reflns_number 30303
_diffrn_reflns_theta_full 33.81
_diffrn_reflns_theta_max 33.81
_diffrn_reflns_theta_min 2.42
_diffrn_standards_decay_% .
_diffrn_standards_interval_count .
_diffrn_standards_interval_time .
_diffrn_standards_number 0
_exptl_absorpt_coefficient_mu 0.183
_exptl_absorpt_correction_T_max 0.9839
_exptl_absorpt_correction_T_min 0.9275
_exptl_absorpt_correction_type multi-scan
_exptl_absorpt_process_details SADABS_Bruker_2014
_exptl_crystal_colour yellow
_exptl_crystal_density_diffrn 1.367
_exptl_crystal_density_method 'not measured'
_exptl_crystal_description plate
_exptl_crystal_F_000 516
_exptl_crystal_size_max 0.42
_exptl_crystal_size_mid 0.34
_exptl_crystal_size_min 0.09
_refine_diff_density_max 0.477
_refine_diff_density_min -0.611
_refine_diff_density_rms 0.077
_refine_ls_extinction_method none
_refine_ls_goodness_of_fit_ref 1.033
_refine_ls_hydrogen_treatment mixed
_refine_ls_matrix_type full
_refine_ls_number_parameters 324
_refine_ls_number_reflns 9535
_refine_ls_number_restraints 2
_refine_ls_restrained_S_all 1.033
_refine_ls_R_factor_all 0.1254
_refine_ls_R_factor_gt 0.0617
_refine_ls_shift/su_max 0.000
_refine_ls_shift/su_mean 0.000
_refine_ls_structure_factor_coef Fsqd
_refine_ls_weighting_details 'calc w=1/[\s^2^(Fo^2^)+(0.0681P)^2^+0.1397P] where P=(Fo^2^+2Fc^2^)/3'
_refine_ls_weighting_scheme calc
_refine_ls_wR_factor_gt 0.1368
_refine_ls_wR_factor_ref 0.1575
_reflns_number_gt 5797
_reflns_number_total 9535
_reflns_threshold_expression >2sigma(I)
_cod_data_source_file suppl_ncrs-2016-0295_suppl.cif
_cod_data_source_block a_a
_cod_database_code 8106554

loop_
_symmetry_equiv_pos_as_xyz
'x, y, z'
'-x, -y, -z'

loop_
_atom_site_label
_atom_site_type_symbol
_atom_site_fract_x
_atom_site_fract_y
_atom_site_fract_z
_atom_site_U_iso_or_equiv
_atom_site_adp_type
_atom_site_occupancy
_atom_site_symmetry_multiplicity
_atom_site_calc_flag
_atom_site_refinement_flags
_atom_site_disorder_assembly
_atom_site_disorder_group
S1 S 0.66513(6) 0.30675(4) 0.16721(2) 0.01900(10) Uani 1 1 d . . .
O1 O 0.12768(17) 0.76957(15) 0.40635(6) 0.0273(3) Uani 1 1 d . . .
O2 O 0.5969(2) 0.7260(2) 0.58195(7) 0.0447(4) Uani 1 1 d . . .
O3 O 0.49752(17) 0.15939(13) 0.14076(6) 0.0266(3) Uani 1 1 d . . .
O4 O 0.84453(17) 0.30033(13) 0.20197(6) 0.0243(3) Uani 1 1 d . . .
N1 N 0.3789(2) 0.64607(17) 0.37223(7) 0.0207(3) Uani 1 1 d . . .
N2 N 0.70479(19) 0.39605(15) 0.09792(7) 0.0188(3) Uani 1 1 d D . .
N3 N 0.95744(19) 0.62917(15) 0.16186(6) 0.0182(3) Uani 1 1 d . . .
N4 N 0.86470(19) 0.59954(15) 0.03763(6) 0.0184(3) Uani 1 1 d . . .
C1 C 0.2120(2) 0.79622(18) 0.46866(8) 0.0198(3) Uani 1 1 d . . .
C2 C 0.1479(2) 0.88177(19) 0.52441(9) 0.0228(3) Uani 1 1 d . . .
H2A H 0.0043 0.8580 0.5104 0.027 Uiso 1 1 calc R . .
H2B H 0.2236 0.9976 0.5261 0.027 Uiso 1 1 calc R . .
C3 C 0.1795(2) 0.83781(18) 0.59858(8) 0.0199(3) Uani 1 1 d . . .
C4 C 0.3972(2) 0.8591(2) 0.61719(8) 0.0232(3) Uani 1 1 d . . .
H4A H 0.4843 0.9740 0.6231 0.028 Uiso 1 1 calc R . .
H4B H 0.4145 0.8215 0.6631 0.028 Uiso 1 1 calc R . .
C5 C 0.4672(2) 0.7734(2) 0.56381(8) 0.0246(4) Uani 1 1 d . . .
C6 C 0.3750(2) 0.75059(19) 0.48973(8) 0.0192(3) Uani 1 1 d . . .
C7 C 0.1335(3) 0.9450(2) 0.65153(10) 0.0336(4) Uani 1 1 d . . .
H7A H 0.1496 0.9144 0.6986 0.050 Uiso 1 1 calc R . .
H7B H -0.0044 0.9339 0.6380 0.050 Uiso 1 1 calc R . .
H7C H 0.2258 1.0557 0.6521 0.050 Uiso 1 1 calc R . .
C8 C 0.0369(2) 0.66561(19) 0.59959(9) 0.0228(3) Uani 1 1 d . . .
H8A H 0.0541 0.6380 0.6472 0.034 Uiso 1 1 calc R . .
H8B H 0.0666 0.5951 0.5663 0.034 Uiso 1 1 calc R . .
H8C H -0.1015 0.6534 0.5859 0.034 Uiso 1 1 calc R . .
C9 C 0.4478(2) 0.67876(19) 0.44074(8) 0.0214(3) Uani 1 1 d . . .
H9A H 0.5549 0.6510 0.4575 0.026 Uiso 1 1 calc R . .
C10 C 0.4532(2) 0.57283(18) 0.32229(8) 0.0188(3) Uani 1 1 d . . .
C11 C 0.3207(2) 0.4769(2) 0.26299(8) 0.0221(3) Uani 1 1 d . . .
H11A H 0.1857 0.4658 0.2555 0.027 Uiso 1 1 calc R . .
C12 C 0.3871(2) 0.39800(19) 0.21521(8) 0.0226(3) Uani 1 1 d . . .
H12A H 0.2975 0.3311 0.1749 0.027 Uiso 1 1 calc R . .
C13 C 0.5858(2) 0.41656(17) 0.22612(8) 0.0175(3) Uani 1 1 d . . .
C14 C 0.7192(2) 0.51729(17) 0.28377(8) 0.0177(3) Uani 1 1 d . . .
H14A H 0.8557 0.5323 0.2899 0.021 Uiso 1 1 calc R . .
C15 C 0.6535(2) 0.59579(18) 0.33219(8) 0.0187(3) Uani 1 1 d . . .
H15A H 0.7440 0.6648 0.3719 0.022 Uiso 1 1 calc R . .
C16 C 0.8480(2) 0.54532(17) 0.10072(8) 0.0162(3) Uani 1 1 d . . .
C17 C 1.0896(2) 0.77641(18) 0.16003(8) 0.0192(3) Uani 1 1 d . . .
C18 C 1.1150(2) 0.84027(18) 0.09703(8) 0.0206(3) Uani 1 1 d . . .
H18A H 1.2108 0.9450 0.0967 0.025 Uiso 1 1 calc R . .
C19 C 0.9981(2) 0.74819(18) 0.03536(8) 0.0183(3) Uani 1 1 d . . .
C20 C 1.2065(3) 0.8695(2) 0.22955(9) 0.0306(4) Uani 1 1 d . . .
H20A H 1.1148 0.8631 0.2632 0.046 Uiso 1 1 calc R . .
H20B H 1.2796 0.9808 0.2237 0.046 Uiso 1 1 calc R . .
H20C H 1.3017 0.8256 0.2474 0.046 Uiso 1 1 calc R . .
C21 C 1.0058(3) 0.8047(2) -0.03518(8) 0.0245(3) Uani 1 1 d . . .
H21A H 1.0037 0.7212 -0.0704 0.037 Uiso 1 1 calc R . .
H21B H 1.1290 0.9001 -0.0328 0.037 Uiso 1 1 calc R . .
H21C H 0.8897 0.8297 -0.0485 0.037 Uiso 1 1 calc R . .
O5 O 0.4491(2) 0.22350(18) -0.02319(7) 0.0434(4) Uani 1 1 d . . .
O6 O 0.6369(2) 0.40658(15) -0.08258(7) 0.0342(3) Uani 1 1 d D . .
C22 C 0.3767(3) 0.1725(2) -0.14762(9) 0.0293(4) Uani 1 1 d . . .
H22A H 0.3936 0.2371 -0.1861 0.044 Uiso 1 1 calc R . .
H22B H 0.2348 0.1238 -0.1433 0.044 Uiso 1 1 calc R . .
H22C H 0.4247 0.0891 -0.1576 0.044 Uiso 1 1 calc R . .
C23 C 0.4940(2) 0.2753(2) -0.08033(8) 0.0225(3) Uani 1 1 d . . .
H1N1 H 0.280(4) 0.672(3) 0.3584(12) 0.049(7) Uiso 1 1 d . . .
H1N2 H 0.611(4) 0.335(4) 0.0535(10) 0.113(12) Uiso 1 1 d D . .
H1O6 H 0.725(5) 0.483(4) -0.0403(13) 0.146(16) Uiso 1 1 d D . .

loop_
_atom_site_aniso_label
_atom_site_aniso_U_11
_atom_site_aniso_U_22
_atom_site_aniso_U_33
_atom_site_aniso_U_23
_atom_site_aniso_U_13
_atom_site_aniso_U_12
S1 0.01754(19) 0.01294(17) 0.01994(19) 0.00131(13) -0.00124(14) 0.00064(13)
O1 0.0232(6) 0.0385(7) 0.0210(6) 0.0076(5) -0.0015(5) 0.0141(5)
O2 0.0361(8) 0.0855(12) 0.0247(7) 0.0081(7) -0.0009(6) 0.0392(8)
O3 0.0259(6) 0.0144(5) 0.0267(6) 0.0010(4) 0.0008(5) -0.0039(4)
O4 0.0241(6) 0.0215(6) 0.0255(6) 0.0036(5) -0.0019(5) 0.0090(5)
N1 0.0140(6) 0.0281(7) 0.0177(6) 0.0054(5) 0.0012(5) 0.0061(5)
N2 0.0183(6) 0.0138(6) 0.0178(6) 0.0007(5) 0.0002(5) 0.0007(5)
N3 0.0164(6) 0.0171(6) 0.0162(6) 0.0021(5) 0.0012(5) 0.0021(5)
N4 0.0216(7) 0.0168(6) 0.0178(6) 0.0052(5) 0.0054(5) 0.0076(5)
C1 0.0171(7) 0.0190(7) 0.0196(7) 0.0078(6) 0.0019(6) 0.0027(6)
C2 0.0223(8) 0.0193(7) 0.0272(8) 0.0077(6) 0.0022(6) 0.0086(6)
C3 0.0189(8) 0.0173(7) 0.0215(7) 0.0026(6) 0.0024(6) 0.0056(6)
C4 0.0190(8) 0.0251(8) 0.0176(7) 0.0008(6) -0.0022(6) 0.0025(6)
C5 0.0151(8) 0.0336(9) 0.0203(8) 0.0047(7) -0.0007(6) 0.0058(6)
C6 0.0136(7) 0.0236(8) 0.0180(7) 0.0056(6) 0.0021(6) 0.0045(6)
C7 0.0421(11) 0.0287(9) 0.0320(10) -0.0019(8) 0.0071(8) 0.0174(8)
C8 0.0189(8) 0.0213(8) 0.0269(8) 0.0079(6) 0.0062(6) 0.0052(6)
C9 0.0147(7) 0.0265(8) 0.0201(7) 0.0078(6) 0.0004(6) 0.0052(6)
C10 0.0157(7) 0.0216(7) 0.0158(7) 0.0059(6) 0.0025(6) 0.0036(6)
C11 0.0111(7) 0.0315(9) 0.0186(7) 0.0045(6) -0.0004(6) 0.0036(6)
C12 0.0146(7) 0.0265(8) 0.0171(7) 0.0030(6) -0.0029(6) -0.0002(6)
C13 0.0152(7) 0.0166(7) 0.0154(7) 0.0050(5) 0.0012(5) 0.0008(5)
C14 0.0133(7) 0.0166(7) 0.0192(7) 0.0046(6) -0.0006(6) 0.0024(5)
C15 0.0135(7) 0.0192(7) 0.0174(7) 0.0034(6) -0.0019(6) 0.0015(5)
C16 0.0138(7) 0.0135(7) 0.0187(7) 0.0018(5) 0.0028(6) 0.0027(5)
C17 0.0157(7) 0.0183(7) 0.0191(7) 0.0021(6) 0.0013(6) 0.0026(6)
C18 0.0186(7) 0.0163(7) 0.0231(8) 0.0053(6) 0.0033(6) 0.0025(6)
C19 0.0184(7) 0.0187(7) 0.0190(7) 0.0044(6) 0.0043(6) 0.0081(6)
C20 0.0303(9) 0.0239(8) 0.0199(8) 0.0010(6) -0.0015(7) -0.0057(7)
C21 0.0292(9) 0.0232(8) 0.0197(7) 0.0067(6) 0.0059(7) 0.0080(7)
O5 0.0285(7) 0.0545(9) 0.0215(6) -0.0038(6) 0.0029(5) -0.0083(6)
O6 0.0424(8) 0.0229(6) 0.0262(6) 0.0019(5) -0.0041(6) 0.0046(6)
C22 0.0300(9) 0.0300(9) 0.0243(8) -0.0044(7) -0.0040(7) 0.0124(7)
C23 0.0231(8) 0.0243(8) 0.0210(7) -0.0005(6) -0.0002(6) 0.0125(6)

loop_
_atom_type_symbol
_atom_type_description
_atom_type_scat_dispersion_real
_atom_type_scat_dispersion_imag
_atom_type_scat_source
C C 0.0033 0.0016 'International Tables Vol C Tables 4.2.6.8 and 6.1.1.4'
H H 0.0000 0.0000 'International Tables Vol C Tables 4.2.6.8 and 6.1.1.4'
N N 0.0061 0.0033 'International Tables Vol C Tables 4.2.6.8 and 6.1.1.4'
O O 0.0106 0.0060 'International Tables Vol C Tables 4.2.6.8 and 6.1.1.4'
S S 0.1246 0.1234 'International Tables Vol C Tables 4.2.6.8 and 6.1.1.4'

loop_
_geom_angle_atom_site_label_1
_geom_angle_atom_site_label_2
_geom_angle_atom_site_label_3
_geom_angle
_geom_angle_site_symmetry_1
_geom_angle_site_symmetry_3
O4 S1 O3 117.99(7) . .
O4 S1 N2 111.22(7) . .
O3 S1 N2 103.44(7) . .
O4 S1 C13 108.25(7) . .
O3 S1 C13 107.55(7) . .
N2 S1 C13 107.94(7) . .
C9 N1 C10 124.66(14) . .
C9 N1 H1N1 115.6(15) . .
C10 N1 H1N1 119.7(15) . .
C16 N2 S1 122.54(11) . .
C16 N2 H1N2 123(2) . .
S1 N2 H1N2 115(2) . .
C16 N3 C17 117.11(13) . .
C19 N4 C16 118.99(13) . .
O1 C1 C6 121.79(15) . .
O1 C1 C2 119.99(14) . .
C6 C1 C2 118.21(13) . .
C1 C2 C3 114.39(13) . .
C1 C2 H2A 108.7 . .
C3 C2 H2A 108.7 . .
C1 C2 H2B 108.7 . .
C3 C2 H2B 108.7 . .
H2A C2 H2B 107.6 . .
C7 C3 C8 108.62(13) . .
C7 C3 C4 110.15(14) . .
C8 C3 C4 110.64(13) . .
C7 C3 C2 109.64(13) . .
C8 C3 C2 109.24(13) . .
C4 C3 C2 108.53(12) . .
C5 C4 C3 114.96(13) . .
C5 C4 H4A 108.5 . .
C3 C4 H4A 108.5 . .
C5 C4 H4B 108.5 . .
C3 C4 H4B 108.5 . .
H4A C4 H4B 107.5 . .
O2 C5 C6 121.79(16) . .
O2 C5 C4 120.83(15) . .
C6 C5 C4 117.37(14) . .
C9 C6 C1 121.22(14) . .
C9 C6 C5 116.80(14) . .
C1 C6 C5 121.95(14) . .
C3 C7 H7A 109.5 . .
C3 C7 H7B 109.5 . .
H7A C7 H7B 109.5 . .
C3 C7 H7C 109.5 . .
H7A C7 H7C 109.5 . .
H7B C7 H7C 109.5 . .
C3 C8 H8A 109.5 . .
C3 C8 H8B 109.5 . .
H8A C8 H8B 109.5 . .
C3 C8 H8C 109.5 . .
H8A C8 H8C 109.5 . .
H8B C8 H8C 109.5 . .
N1 C9 C6 124.68(15) . .
N1 C9 H9A 117.7 . .
C6 C9 H9A 117.7 . .
C15 C10 C11 120.89(15) . .
C15 C10 N1 120.87(14) . .
C11 C10 N1 118.24(14) . .
C12 C11 C10 119.36(14) . .
C12 C11 H11A 120.3 . .
C10 C11 H11A 120.3 . .
C11 C12 C13 119.88(14) . .
C11 C12 H12A 120.1 . .
C13 C12 H12A 120.1 . .
C14 C13 C12 120.55(14) . .
C14 C13 S1 120.10(12) . .
C12 C13 S1 119.33(12) . .
C15 C14 C13 119.91(14) . .
C15 C14 H14A 120.0 . .
C13 C14 H14A 120.0 . .
C14 C15 C10 119.32(14) . .
C14 C15 H15A 120.3 . .
C10 C15 H15A 120.3 . .
N3 C16 N4 124.22(13) . .
N3 C16 N2 121.11(13) . .
N4 C16 N2 114.66(13) . .
N3 C17 C18 121.86(14) . .
N3 C17 C20 116.05(13) . .
C18 C17 C20 122.08(14) . .
C19 C18 C17 118.57(14) . .
C19 C18 H18A 120.7 . .
C17 C18 H18A 120.7 . .
N4 C19 C18 119.23(13) . .
N4 C19 C21 116.99(13) . .
C18 C19 C21 123.76(14) . .
C17 C20 H20A 109.5 . .
C17 C20 H20B 109.5 . .
H20A C20 H20B 109.5 . .
C17 C20 H20C 109.5 . .
H20A C20 H20C 109.5 . .
H20B C20 H20C 109.5 . .
C19 C21 H21A 109.5 . .
C19 C21 H21B 109.5 . .
H21A C21 H21B 109.5 . .
C19 C21 H21C 109.5 . .
H21A C21 H21C 109.5 . .
H21B C21 H21C 109.5 . .
C23 O6 H1O6 125(2) . .
C23 C22 H22A 109.5 . .
C23 C22 H22B 109.5 . .
H22A C22 H22B 109.5 . .
C23 C22 H22C 109.5 . .
H22A C22 H22C 109.5 . .
H22B C22 H22C 109.5 . .
O6 C23 O5 123.03(15) . .
O6 C23 C22 119.16(15) . .
O5 C23 C22 117.76(15) . .

loop_
_geom_bond_atom_site_label_1
_geom_bond_atom_site_label_2
_geom_bond_distance
_geom_bond_site_symmetry_2
S1 O4 1.4326(12) .
S1 O3 1.4348(11) .
S1 N2 1.6240(13) .
S1 C13 1.7599(16) .
O1 C1 1.2426(18) .
O2 C5 1.223(2) .
N1 C9 1.323(2) .
N1 C10 1.413(2) .
N1 H1N1 0.87(2) .
N2 C16 1.3614(18) .
N2 H1N2 1.004(5) .
N3 C16 1.3326(19) .
N3 C17 1.3338(18) .
N4 C19 1.3482(19) .
N4 C16 1.3545(18) .
C1 C6 1.445(2) .
C1 C2 1.510(2) .
C2 C3 1.535(2) .
C2 H2A 0.9900 .
C2 H2B 0.9900 .
C3 C7 1.523(2) .
C3 C8 1.529(2) .
C3 C4 1.529(2) .
C4 C5 1.506(2) .
C4 H4A 0.9900 .
C4 H4B 0.9900 .
C5 C6 1.468(2) .
C6 C9 1.385(2) .
C7 H7A 0.9800 .
C7 H7B 0.9800 .
C7 H7C 0.9800 .
C8 H8A 0.9800 .
C8 H8B 0.9800 .
C8 H8C 0.9800 .
C9 H9A 0.9500 .
C10 C15 1.391(2) .
C10 C11 1.392(2) .
C11 C12 1.378(2) .
C11 H11A 0.9500 .
C12 C13 1.391(2) .
C12 H12A 0.9500 .
C13 C14 1.387(2) .
C14 C15 1.381(2) .
C14 H14A 0.9500 .
C15 H15A 0.9500 .
C17 C18 1.395(2) .
C17 C20 1.495(2) .
C18 C19 1.377(2) .
C18 H18A 0.9500 .
C19 C21 1.496(2) .
C20 H20A 0.9800 .
C20 H20B 0.9800 .
C20 H20C 0.9800 .
C21 H21A 0.9800 .
C21 H21B 0.9800 .
C21 H21C 0.9800 .
O5 C23 1.266(2) .
O6 C23 1.266(2) .
O6 H1O6 1.001(5) .
C22 C23 1.490(2) .
C22 H22A 0.9800 .
C22 H22B 0.9800 .
C22 H22C 0.9800 .

loop_
_geom_torsion_atom_site_label_1
_geom_torsion_atom_site_label_2
_geom_torsion_atom_site_label_3
_geom_torsion_atom_site_label_4
_geom_torsion
_geom_torsion_site_symmetry_1
_geom_torsion_site_symmetry_2
_geom_torsion_site_symmetry_3
_geom_torsion_site_symmetry_4
O4 S1 N2 C16 -55.38(14) . . . .
O3 S1 N2 C16 177.00(12) . . . .
C13 S1 N2 C16 63.22(14) . . . .
O1 C1 C2 C3 151.18(14) . . . .
C6 C1 C2 C3 -30.21(19) . . . .
C1 C2 C3 C7 173.26(14) . . . .
C1 C2 C3 C8 -67.82(17) . . . .
C1 C2 C3 C4 52.90(17) . . . .
C7 C3 C4 C5 -173.24(14) . . . .
C8 C3 C4 C5 66.65(17) . . . .
C2 C3 C4 C5 -53.19(17) . . . .
C3 C4 C5 O2 -150.19(17) . . . .
C3 C4 C5 C6 30.3(2) . . . .
O1 C1 C6 C9 1.8(2) . . . .
C2 C1 C6 C9 -176.82(14) . . . .
O1 C1 C6 C5 -176.34(15) . . . .
C2 C1 C6 C5 5.1(2) . . . .
O2 C5 C6 C9 -2.7(2) . . . .
C4 C5 C6 C9 176.81(14) . . . .
O2 C5 C6 C1 175.52(16) . . . .
C4 C5 C6 C1 -5.0(2) . . . .
C10 N1 C9 C6 179.99(14) . . . .
C1 C6 C9 N1 0.2(2) . . . .
C5 C6 C9 N1 178.39(15) . . . .
C9 N1 C10 C15 -31.1(2) . . . .
C9 N1 C10 C11 148.74(16) . . . .
C15 C10 C11 C12 3.0(2) . . . .
N1 C10 C11 C12 -176.90(14) . . . .
C10 C11 C12 C13 -0.8(2) . . . .
C11 C12 C13 C14 -1.8(2) . . . .
C11 C12 C13 S1 176.57(12) . . . .
O4 S1 C13 C14 19.20(14) . . . .
O3 S1 C13 C14 147.71(12) . . . .
N2 S1 C13 C14 -101.28(13) . . . .
O4 S1 C13 C12 -159.13(12) . . . .
O3 S1 C13 C12 -30.63(14) . . . .
N2 S1 C13 C12 80.39(13) . . . .
C12 C13 C14 C15 2.3(2) . . . .
S1 C13 C14 C15 -176.05(11) . . . .
C13 C14 C15 C10 -0.2(2) . . . .
C11 C10 C15 C14 -2.5(2) . . . .
N1 C10 C15 C14 177.39(13) . . . .
C17 N3 C16 N4 0.8(2) . . . .
C17 N3 C16 N2 -177.73(14) . . . .
C19 N4 C16 N3 -0.7(2) . . . .
C19 N4 C16 N2 177.88(13) . . . .
S1 N2 C16 N3 -3.3(2) . . . .
S1 N2 C16 N4 178.05(11) . . . .
C16 N3 C17 C18 -0.7(2) . . . .
C16 N3 C17 C20 178.40(15) . . . .
N3 C17 C18 C19 0.6(2) . . . .
C20 C17 C18 C19 -178.45(16) . . . .
C16 N4 C19 C18 0.6(2) . . . .
C16 N4 C19 C21 -177.87(14) . . . .
C17 C18 C19 N4 -0.5(2) . . . .
C17 C18 C19 C21 177.81(15) . . . .
